data_7235958
loop_
_publ_author_name
'Wang, Biao'
'Leng, Hai-Jun'
'Yang, Xue-Yuan'
'Han, Bo'
'Rao, Chao-Long'
'Liu, Li'
'Peng, Cheng'
'Huang, Wei'

_publ_section_title
;
 Efficient synthesis of tetrahydronaphthalene- or isochroman-fused
 spirooxindoles using tandem reactions
;
_journal_issue 107
_journal_name_full 'RSC Advances'
_journal_page_first 88272
_journal_paper_doi 10.1039/C5RA15735H
_journal_volume 5
_journal_year 2015
_chemical_formula_sum 'C30 H31 N3 O8 Si'
_chemical_formula_weight 589.67
_space_group_crystal_system orthorhombic
_space_group_IT_number 61
_space_group_name_Hall '-P 2ac 2ab'
_space_group_name_H-M_alt 'P b c a'
_atom_sites_solution_hydrogens geom
_audit_creation_method SHELXL-2013
_audit_update_record
;
2015-05-15 deposited with the CCDC.
2015-10-12 downloaded from the CCDC.
;
_cell_angle_alpha 90
_cell_angle_beta 90
_cell_angle_gamma 90
_cell_formula_units_Z 8
_cell_length_a 12.4185(4)
_cell_length_b 19.1948(7)
_cell_length_c 24.2024(9)
_cell_measurement_reflns_used 9502
_cell_measurement_temperature 150(2)
_cell_measurement_theta_max 26.61
_cell_measurement_theta_min 3.17
_cell_volume 5769.1(4)
_computing_cell_refinement 'Bruker SAINT'
_computing_data_collection 'Bruker APEX2'
_computing_data_reduction 'Bruker SAINT'
_computing_molecular_graphics 'Bruker SHELXTL'
_computing_publication_material 'Bruker SHELXTL'
_computing_structure_refinement 'SHELXL-2013 (Sheldrick, 2013)'
_computing_structure_solution 'SHELXS-97 (Sheldrick 2008)'
_diffrn_ambient_temperature 150(2)
_diffrn_measured_fraction_theta_full 0.998
_diffrn_measured_fraction_theta_max 0.997
_diffrn_measurement_device_type 'Bruker APEX-II CCD'
_diffrn_measurement_method '\f and \w scans'
_diffrn_radiation_type MoK\a
_diffrn_radiation_wavelength 0.71073
_diffrn_reflns_av_R_equivalents 0.0933
_diffrn_reflns_av_unetI/netI 0.0446
_diffrn_reflns_Laue_measured_fraction_full 0.998
_diffrn_reflns_Laue_measured_fraction_max 0.997
_diffrn_reflns_limit_h_max 16
_diffrn_reflns_limit_h_min -16
_diffrn_reflns_limit_k_max 24
_diffrn_reflns_limit_k_min -24
_diffrn_reflns_limit_l_max 31
_diffrn_reflns_limit_l_min -31
_diffrn_reflns_number 85112
_diffrn_reflns_point_group_measured_fraction_full 0.998
_diffrn_reflns_point_group_measured_fraction_max 0.997
_diffrn_reflns_theta_full 25.242
_diffrn_reflns_theta_max 27.520
_diffrn_reflns_theta_min 3.167
_exptl_absorpt_coefficient_mu 0.138
_exptl_absorpt_correction_T_max 0.981
_exptl_absorpt_correction_T_min 0.934
_exptl_absorpt_correction_type multi-scan
_exptl_absorpt_process_details sadabs
_exptl_crystal_density_diffrn 1.358
_exptl_crystal_description block
_exptl_crystal_F_000 2480
_exptl_crystal_size_max 0.491
_exptl_crystal_size_mid 0.148
_exptl_crystal_size_min 0.139
_refine_diff_density_max 0.525
_refine_diff_density_min -0.245
_refine_diff_density_rms 0.060
_refine_ls_extinction_method none
_refine_ls_goodness_of_fit_ref 1.028
_refine_ls_hydrogen_treatment constr
_refine_ls_matrix_type full
_refine_ls_number_parameters 383
_refine_ls_number_reflns 6620
_refine_ls_number_restraints 0
_refine_ls_restrained_S_all 1.028
_refine_ls_R_factor_all 0.0902
_refine_ls_R_factor_gt 0.0519
_refine_ls_shift/su_max 0.001
_refine_ls_shift/su_mean 0.000
_refine_ls_structure_factor_coef Fsqd
_refine_ls_weighting_details 'w=1/[\s^2^(Fo^2^)+(0.1000P)^2^+0.5009P] where P=(Fo^2^+2Fc^2^)/3'
_refine_ls_weighting_scheme calc
_refine_ls_wR_factor_gt 0.1343
_refine_ls_wR_factor_ref 0.1567
_reflns_Friedel_coverage 0.000
_reflns_number_gt 4677
_reflns_number_total 6620
_reflns_threshold_expression 'I > 2\s(I)'
_cod_data_source_file c5ra15735h3.cif
_cod_data_source_block 1
_cod_database_code 7235958
_shelx_space_group_comment
; 
The symmetry employed for this shelxl refinement is uniquely defined 
by the following loop, which should always be used as a source of 
symmetry information in preference to the above space-group names. 
They are only intended as comments. 
;
_shelx_estimated_absorpt_t_min 0.935
_shelx_estimated_absorpt_t_max 0.981
_shelxl_version_number 2013-4

loop_
_space_group_symop_operation_xyz
'x, y, z'
'-x+1/2, -y, z+1/2'
'-x, y+1/2, -z+1/2'
'x+1/2, -y+1/2, -z'
'-x, -y, -z'
'x-1/2, y, -z-1/2'
'x, -y-1/2, z-1/2'
'-x-1/2, y-1/2, z'

loop_
_atom_site_label
_atom_site_type_symbol
_atom_site_fract_x
_atom_site_fract_y
_atom_site_fract_z
_atom_site_U_iso_or_equiv
_atom_site_adp_type
_atom_site_occupancy
_atom_site_site_symmetry_order
_atom_site_calc_flag
_atom_site_refinement_flags_posn
_atom_site_refinement_flags_adp
O1 O 0.44908(13) 0.30459(8) 0.01278(6) 0.0342(4) Uani 1 1 d . .
O2 O 0.50083(18) 0.22268(8) 0.06741(7) 0.0478(5) Uani 1 1 d . .
N1 N 0.48689(15) 0.28409(9) 0.05629(7) 0.0251(4) Uani 1 1 d . .
N2 N 0.58650(14) 0.52257(9) 0.09683(7) 0.0232(4) Uani 1 1 d . .
O4 O 0.66287(13) 0.55606(8) 0.11495(6) 0.0297(4) Uani 1 1 d . .
O3 O 0.52565(14) 0.54371(8) 0.06061(7) 0.0388(4) Uani 1 1 d . .
O5 O 0.57744(11) 0.27796(6) 0.26144(5) 0.0180(3) Uani 1 1 d . .
O7 O 0.45697(12) 0.52370(7) 0.34107(6) 0.0266(4) Uani 1 1 d . .
O6 O 0.61155(15) 0.57163(8) 0.31080(6) 0.0403(5) Uani 1 1 d . .
O8 O 0.36043(11) 0.36716(8) 0.27310(6) 0.0263(4) Uani 1 1 d . .
N3 N 0.44089(13) 0.34299(8) 0.35652(7) 0.0191(4) Uani 1 1 d . .
Si1 Si 0.65819(5) 0.21290(3) 0.28056(2) 0.02080(16) Uani 1 1 d . .
C9 C 0.57649(15) 0.36459(10) 0.18858(8) 0.0156(4) Uani 1 1 d . .
C8 C 0.60498(16) 0.34716(9) 0.24781(8) 0.0155(4) Uani 1 1 d . .
H8 H 0.6831 0.3521 0.2520 0.019 Uiso 1 1 calc R U
C6 C 0.53889(16) 0.47182(10) 0.26442(8) 0.0181(4) Uani 1 1 d . .
H6 H 0.4672 0.4740 0.2476 0.022 Uiso 1 1 calc R U
C4 C 0.59188(15) 0.43449(10) 0.17255(8) 0.0166(4) Uani 1 1 d . .
C5 C 0.61962(17) 0.48465(10) 0.21782(8) 0.0196(4) Uani 1 1 d . .
H5A H 0.6142 0.5322 0.2046 0.023 Uiso 1 1 calc R U
H5B H 0.6925 0.4767 0.2307 0.023 Uiso 1 1 calc R U
C7 C 0.54944(15) 0.39804(10) 0.29003(8) 0.0147(4) Uani 1 1 d . .
C10 C 0.54244(15) 0.31504(10) 0.15106(8) 0.0178(4) Uani 1 1 d . .
H10 H 0.5346 0.2687 0.1615 0.021 Uiso 1 1 calc R U
C1 C 0.52029(15) 0.33607(10) 0.09739(8) 0.0185(4) Uani 1 1 d . .
C3 C 0.56863(15) 0.45174(10) 0.11775(8) 0.0171(4) Uani 1 1 d . .
C2 C 0.53108(15) 0.40369(11) 0.07979(8) 0.0183(4) Uani 1 1 d . .
H2 H 0.5139 0.4167 0.0438 0.022 Uiso 1 1 calc R U
C11 C 0.54216(19) 0.52824(11) 0.30783(8) 0.0242(5) Uani 1 1 d . .
C13 C 0.5202(2) 0.55046(13) 0.43337(9) 0.0349(6) Uani 1 1 d . .
H13A H 0.4987 0.5046 0.4447 0.052 Uiso 1 1 calc R U
H13B H 0.5119 0.5822 0.4637 0.052 Uiso 1 1 calc R U
H13C H 0.5943 0.5496 0.4220 0.052 Uiso 1 1 calc R U
C12 C 0.4521(2) 0.57358(12) 0.38660(9) 0.0317(5) Uani 1 1 d . .
H12A H 0.3781 0.5783 0.3990 0.038 Uiso 1 1 calc R U
H12B H 0.4765 0.6188 0.3738 0.038 Uiso 1 1 calc R U
C19 C 0.53977(16) 0.35785(10) 0.38204(8) 0.0174(4) Uani 1 1 d . .
C20 C 0.43762(16) 0.36830(10) 0.30399(8) 0.0180(4) Uani 1 1 d . .
C15 C 0.70691(16) 0.41556(10) 0.36151(8) 0.0201(4) Uani 1 1 d . .
H15 H 0.7522 0.4388 0.3371 0.024 Uiso 1 1 calc R U
C18 C 0.57125(17) 0.34315(11) 0.43542(9) 0.0230(5) Uani 1 1 d . .
H18 H 0.5268 0.3187 0.4595 0.028 Uiso 1 1 calc R U
C17 C 0.67276(18) 0.36662(11) 0.45163(9) 0.0264(5) Uani 1 1 d . .
H17 H 0.6964 0.3579 0.4874 0.032 Uiso 1 1 calc R U
C14 C 0.60641(15) 0.39318(10) 0.34494(7) 0.0151(4) Uani 1 1 d . .
C16 C 0.73906(17) 0.40251(12) 0.41564(9) 0.0255(5) Uani 1 1 d . .
H16 H 0.8059 0.4181 0.4277 0.031 Uiso 1 1 calc R U
C22 C 0.30534(16) 0.34309(11) 0.43221(8) 0.0225(5) Uani 1 1 d . .
C27 C 0.25907(17) 0.30431(14) 0.47463(10) 0.0316(5) Uani 1 1 d . .
H27 H 0.2586 0.2559 0.4725 0.038 Uiso 1 1 calc R U
C24 C 0.26155(17) 0.44750(14) 0.48207(9) 0.0311(5) Uani 1 1 d . .
H24 H 0.2632 0.4958 0.4847 0.037 Uiso 1 1 calc R U
C23 C 0.30550(16) 0.41486(11) 0.43621(9) 0.0234(5) Uani 1 1 d . .
H23 H 0.3353 0.4415 0.4080 0.028 Uiso 1 1 calc R U
C21 C 0.35221(17) 0.30585(11) 0.38271(9) 0.0260(5) Uani 1 1 d . .
H21A H 0.3775 0.2603 0.3943 0.031 Uiso 1 1 calc R U
H21B H 0.2956 0.2988 0.3557 0.031 Uiso 1 1 calc R U
C25 C 0.21521(18) 0.40862(15) 0.52389(9) 0.0361(6) Uani 1 1 d . .
H25 H 0.1853 0.4306 0.5545 0.043 Uiso 1 1 calc R U
C26 C 0.21380(18) 0.33717(16) 0.51981(9) 0.0400(7) Uani 1 1 d . .
H26 H 0.1822 0.3108 0.5476 0.048 Uiso 1 1 calc R U
C28 C 0.76731(18) 0.24222(12) 0.32671(10) 0.0309(5) Uani 1 1 d . .
H28A H 0.8113 0.2757 0.3078 0.046 Uiso 1 1 calc R U
H28B H 0.8106 0.2030 0.3372 0.046 Uiso 1 1 calc R U
H28C H 0.7368 0.2632 0.3591 0.046 Uiso 1 1 calc R U
C30 C 0.5657(2) 0.15151(14) 0.31531(13) 0.0494(8) Uani 1 1 d . .
H30A H 0.5382 0.1725 0.3484 0.074 Uiso 1 1 calc R U
H30B H 0.6039 0.1096 0.3246 0.074 Uiso 1 1 calc R U
H30C H 0.5071 0.1405 0.2910 0.074 Uiso 1 1 calc R U
C29 C 0.7183(2) 0.17151(14) 0.21891(10) 0.0467(7) Uani 1 1 d . .
H29A H 0.6638 0.1651 0.1913 0.070 Uiso 1 1 calc R U
H29B H 0.7481 0.1271 0.2289 0.070 Uiso 1 1 calc R U
H29C H 0.7743 0.2009 0.2045 0.070 Uiso 1 1 calc R U

loop_
_atom_site_aniso_label
_atom_site_aniso_U_11
_atom_site_aniso_U_22
_atom_site_aniso_U_33
_atom_site_aniso_U_23
_atom_site_aniso_U_13
_atom_site_aniso_U_12
O1 0.0434(10) 0.0382(10) 0.0211(8) -0.0015(7) -0.0112(7) -0.0069(8)
O2 0.0945(16) 0.0199(9) 0.0288(9) -0.0060(7) -0.0105(10) -0.0023(9)
N1 0.0302(10) 0.0260(10) 0.0192(9) -0.0050(7) 0.0002(8) -0.0054(8)
N2 0.0290(10) 0.0218(9) 0.0190(9) 0.0009(7) 0.0014(8) 0.0029(8)
O4 0.0370(9) 0.0260(8) 0.0260(8) 0.0031(7) -0.0007(7) -0.0104(7)
O3 0.0511(11) 0.0308(9) 0.0346(10) 0.0120(8) -0.0150(8) 0.0057(8)
O5 0.0214(7) 0.0138(7) 0.0189(7) 0.0008(5) 0.0006(6) -0.0007(6)
O7 0.0347(9) 0.0253(8) 0.0197(8) -0.0063(6) 0.0021(7) 0.0067(7)
O6 0.0618(12) 0.0298(9) 0.0291(9) -0.0086(7) 0.0066(8) -0.0218(9)
O8 0.0172(7) 0.0336(9) 0.0279(8) -0.0062(7) -0.0052(6) 0.0002(6)
N3 0.0154(8) 0.0216(9) 0.0202(9) 0.0006(7) 0.0031(7) -0.0024(7)
Si1 0.0260(3) 0.0143(3) 0.0221(3) 0.0024(2) -0.0005(2) 0.0018(2)
C9 0.0144(9) 0.0166(10) 0.0157(10) -0.0002(8) 0.0018(8) 0.0020(8)
C8 0.0162(10) 0.0130(9) 0.0173(9) 0.0002(8) -0.0003(8) -0.0001(8)
C6 0.0215(10) 0.0163(10) 0.0167(10) -0.0001(8) -0.0029(8) 0.0022(8)
C4 0.0137(9) 0.0185(10) 0.0177(10) -0.0012(8) 0.0007(8) 0.0014(8)
C5 0.0260(11) 0.0159(10) 0.0169(10) -0.0001(8) -0.0012(8) -0.0017(8)
C7 0.0147(9) 0.0156(9) 0.0137(9) -0.0014(8) -0.0002(7) 0.0002(8)
C10 0.0178(10) 0.0164(10) 0.0192(10) -0.0008(8) 0.0030(8) -0.0003(8)
C1 0.0153(10) 0.0230(11) 0.0171(10) -0.0036(8) 0.0022(8) -0.0005(8)
C3 0.0152(10) 0.0177(10) 0.0185(10) 0.0024(8) 0.0015(8) 0.0014(8)
C2 0.0143(9) 0.0258(11) 0.0147(10) 0.0015(8) -0.0005(8) 0.0026(8)
C11 0.0378(13) 0.0161(10) 0.0188(10) 0.0009(8) -0.0021(9) 0.0019(10)
C13 0.0464(15) 0.0333(13) 0.0252(12) -0.0066(10) -0.0054(11) -0.0001(11)
C12 0.0432(14) 0.0277(12) 0.0242(12) -0.0095(9) 0.0010(10) 0.0069(11)
C19 0.0200(10) 0.0136(9) 0.0185(10) -0.0008(8) 0.0021(8) 0.0017(8)
C20 0.0163(10) 0.0163(10) 0.0213(10) -0.0039(8) 0.0006(8) 0.0024(8)
C15 0.0184(10) 0.0212(11) 0.0207(10) -0.0006(8) -0.0006(8) -0.0011(9)
C18 0.0289(11) 0.0211(11) 0.0191(10) 0.0044(9) 0.0037(9) 0.0048(9)
C17 0.0331(12) 0.0289(12) 0.0173(10) 0.0003(9) -0.0068(9) 0.0125(10)
C14 0.0165(10) 0.0139(9) 0.0147(9) -0.0008(7) -0.0005(8) 0.0042(8)
C16 0.0195(11) 0.0299(12) 0.0272(11) -0.0044(9) -0.0086(9) 0.0047(9)
C22 0.0147(10) 0.0299(12) 0.0230(11) 0.0043(9) 0.0015(8) -0.0003(9)
C27 0.0201(11) 0.0389(14) 0.0360(13) 0.0141(11) 0.0006(10) -0.0003(10)
C24 0.0236(12) 0.0417(14) 0.0280(12) -0.0089(11) -0.0041(10) 0.0030(10)
C23 0.0202(10) 0.0277(12) 0.0221(10) 0.0017(9) 0.0018(9) -0.0018(9)
C21 0.0227(11) 0.0225(11) 0.0328(12) 0.0009(9) 0.0079(9) -0.0067(9)
C25 0.0233(12) 0.0653(19) 0.0197(12) -0.0056(11) 0.0007(9) 0.0035(12)
C26 0.0240(12) 0.074(2) 0.0225(12) 0.0168(12) 0.0033(10) -0.0022(13)
C28 0.0311(12) 0.0236(12) 0.0379(13) 0.0028(10) -0.0081(11) 0.0053(10)
C30 0.0450(17) 0.0317(14) 0.072(2) 0.0224(14) -0.0033(14) -0.0059(12)
C29 0.0629(19) 0.0408(16) 0.0364(14) -0.0083(12) -0.0036(13) 0.0274(14)

loop_
_atom_type_symbol
_atom_type_description
_atom_type_scat_dispersion_real
_atom_type_scat_dispersion_imag
_atom_type_scat_source
C C 0.0033 0.0016 'International Tables Vol C Tables 4.2.6.8 and 6.1.1.4'
H H 0.0000 0.0000 'International Tables Vol C Tables 4.2.6.8 and 6.1.1.4'
N N 0.0061 0.0033 'International Tables Vol C Tables 4.2.6.8 and 6.1.1.4'
O O 0.0106 0.0060 'International Tables Vol C Tables 4.2.6.8 and 6.1.1.4'
Si Si 0.0817 0.0704 'International Tables Vol C Tables 4.2.6.8 and 6.1.1.4'

loop_
_geom_angle_atom_site_label_1
_geom_angle_atom_site_label_2
_geom_angle_atom_site_label_3
_geom_angle
O1 N1 O2 123.84(18)
O1 N1 C1 118.35(18)
O2 N1 C1 117.80(18)
O3 N2 O4 123.95(18)
O3 N2 C3 117.38(17)
O4 N2 C3 118.63(17)
C8 O5 Si1 128.64(12)
C11 O7 C12 116.47(17)
C20 N3 C19 111.37(16)
C20 N3 C21 123.94(17)
C19 N3 C21 124.69(17)
O5 Si1 C28 112.43(9)
O5 Si1 C30 103.32(10)
C28 Si1 C30 112.06(12)
O5 Si1 C29 109.94(10)
C28 Si1 C29 108.85(12)
C30 Si1 C29 110.15(14)
C10 C9 C4 121.07(17)
C10 C9 C8 122.80(17)
C4 C9 C8 116.05(16)
O5 C8 C9 111.89(15)
O5 C8 C7 109.05(15)
C9 C8 C7 112.05(15)
O5 C8 H8 107.9
C9 C8 H8 107.9
C7 C8 H8 107.9
C11 C6 C5 112.34(17)
C11 C6 C7 112.01(16)
C5 C6 C7 112.73(16)
C11 C6 H6 106.4
C5 C6 H6 106.4
C7 C6 H6 106.4
C3 C4 C9 117.30(17)
C3 C4 C5 126.11(18)
C9 C4 C5 116.20(17)
C4 C5 C6 106.56(16)
C4 C5 H5A 110.4
C6 C5 H5A 110.4
C4 C5 H5B 110.4
C6 C5 H5B 110.4
H5A C5 H5B 108.6
C14 C7 C20 101.94(15)
C14 C7 C6 116.61(15)
C20 C7 C6 110.50(15)
C14 C7 C8 109.17(15)
C20 C7 C8 107.94(15)
C6 C7 C8 110.14(15)
C9 C10 C1 118.41(18)
C9 C10 H10 120.8
C1 C10 H10 120.8
C2 C1 C10 123.10(18)
C2 C1 N1 117.37(18)
C10 C1 N1 119.50(18)
C2 C3 C4 122.85(18)
C2 C3 N2 116.08(17)
C4 C3 N2 121.04(17)
C1 C2 C3 117.22(18)
C1 C2 H2 121.4
C3 C2 H2 121.4
O6 C11 O7 125.40(19)
O6 C11 C6 124.0(2)
O7 C11 C6 110.61(18)
C12 C13 H13A 109.5
C12 C13 H13B 109.5
H13A C13 H13B 109.5
C12 C13 H13C 109.5
H13A C13 H13C 109.5
H13B C13 H13C 109.5
O7 C12 C13 110.86(18)
O7 C12 H12A 109.5
C13 C12 H12A 109.5
O7 C12 H12B 109.5
C13 C12 H12B 109.5
H12A C12 H12B 108.1
C18 C19 C14 122.25(19)
C18 C19 N3 128.21(18)
C14 C19 N3 109.52(16)
O8 C20 N3 126.24(19)
O8 C20 C7 125.67(18)
N3 C20 C7 108.09(16)
C14 C15 C16 118.48(19)
C14 C15 H15 120.8
C16 C15 H15 120.8
C19 C18 C17 117.0(2)
C19 C18 H18 121.5
C17 C18 H18 121.5
C16 C17 C18 121.46(19)
C16 C17 H17 119.3
C18 C17 H17 119.3
C15 C14 C19 120.03(18)
C15 C14 C7 131.38(18)
C19 C14 C7 108.57(16)
C17 C16 C15 120.78(19)
C17 C16 H16 119.6
C15 C16 H16 119.6
C23 C22 C27 118.8(2)
C23 C22 C21 121.78(18)
C27 C22 C21 119.4(2)
C26 C27 C22 120.5(2)
C26 C27 H27 119.8
C22 C27 H27 119.8
C25 C24 C23 120.4(2)
C25 C24 H24 119.8
C23 C24 H24 119.8
C22 C23 C24 120.4(2)
C22 C23 H23 119.8
C24 C23 H23 119.8
N3 C21 C22 113.86(17)
N3 C21 H21A 108.8
C22 C21 H21A 108.8
N3 C21 H21B 108.8
C22 C21 H21B 108.8
H21A C21 H21B 107.7
C26 C25 C24 119.4(2)
C26 C25 H25 120.3
C24 C25 H25 120.3
C25 C26 C27 120.5(2)
C25 C26 H26 119.8
C27 C26 H26 119.8
Si1 C28 H28A 109.5
Si1 C28 H28B 109.5
H28A C28 H28B 109.5
Si1 C28 H28C 109.5
H28A C28 H28C 109.5
H28B C28 H28C 109.5
Si1 C30 H30A 109.5
Si1 C30 H30B 109.5
H30A C30 H30B 109.5
Si1 C30 H30C 109.5
H30A C30 H30C 109.5
H30B C30 H30C 109.5
Si1 C29 H29A 109.5
Si1 C29 H29B 109.5
H29A C29 H29B 109.5
Si1 C29 H29C 109.5
H29A C29 H29C 109.5
H29B C29 H29C 109.5

loop_
_geom_bond_atom_site_label_1
_geom_bond_atom_site_label_2
_geom_bond_distance
O1 N1 1.218(2)
O2 N1 1.221(2)
N1 C1 1.469(3)
N2 O3 1.226(2)
N2 O4 1.227(2)
N2 C3 1.468(3)
O5 C8 1.411(2)
O5 Si1 1.6672(14)
O7 C11 1.332(3)
O7 C12 1.461(2)
O6 C11 1.200(3)
O8 C20 1.216(2)
N3 C20 1.362(3)
N3 C19 1.404(3)
N3 C21 1.457(3)
Si1 C28 1.844(2)
Si1 C30 1.848(3)
Si1 C29 1.848(2)
C9 C10 1.381(3)
C9 C4 1.410(3)
C9 C8 1.514(3)
C8 C7 1.573(3)
C8 H8 0.9800
C6 C11 1.509(3)
C6 C5 1.529(3)
C6 C7 1.551(3)
C6 H6 0.9800
C4 C3 1.397(3)
C4 C5 1.498(3)
C5 H5A 0.9700
C5 H5B 0.9700
C7 C14 1.509(3)
C7 C20 1.539(3)
C10 C1 1.388(3)
C10 H10 0.9300
C1 C2 1.373(3)
C3 C2 1.383(3)
C2 H2 0.9300
C13 C12 1.481(3)
C13 H13A 0.9600
C13 H13B 0.9600
C13 H13C 0.9600
C12 H12A 0.9700
C12 H12B 0.9700
C19 C18 1.379(3)
C19 C14 1.397(3)
C15 C14 1.379(3)
C15 C16 1.392(3)
C15 H15 0.9300
C18 C17 1.395(3)
C18 H18 0.9300
C17 C16 1.383(3)
C17 H17 0.9300
C16 H16 0.9300
C22 C23 1.381(3)
C22 C27 1.392(3)
C22 C21 1.512(3)
C27 C26 1.382(4)
C27 H27 0.9300
C24 C25 1.383(3)
C24 C23 1.387(3)
C24 H24 0.9300
C23 H23 0.9300
C21 H21A 0.9700
C21 H21B 0.9700
C25 C26 1.375(4)
C25 H25 0.9300
C26 H26 0.9300
C28 H28A 0.9600
C28 H28B 0.9600
C28 H28C 0.9600
C30 H30A 0.9600
C30 H30B 0.9600
C30 H30C 0.9600
C29 H29A 0.9600
C29 H29B 0.9600
C29 H29C 0.9600

loop_
_geom_hbond_atom_site_label_D
_geom_hbond_atom_site_label_H
_geom_hbond_atom_site_label_A
_geom_hbond_distance_DH
_geom_hbond_distance_HA
_geom_hbond_distance_DA
_geom_hbond_angle_DHA
_geom_hbond_site_symmetry_A
C12 H12B O2 0.97 2.46 3.126(3) 125.2 3_655
C8 H8 O8 0.98 2.30 3.235(2) 158.7 6_656
C12 H12B O2 0.97 2.46 3.126(3) 125.2 3_655
C8 H8 O8 0.98 2.30 3.235(2) 158.7 6_656
C12 H12B O2 0.97 2.46 3.126(3) 125.2 3_655
C8 H8 O8 0.98 2.30 3.235(2) 158.7 6_656
C12 H12B O2 0.97 2.46 3.126(3) 125.2 3_655
C8 H8 O8 0.98 2.30 3.235(2) 158.7 6_656
C12 H12B O2 0.97 2.46 3.126(3) 125.2 3_655
C8 H8 O8 0.98 2.30 3.235(2) 158.7 6_656
C12 H12B O2 0.97 2.46 3.126(3) 125.2 3_655
C8 H8 O8 0.98 2.30 3.235(2) 158.7 6_656
C12 H12B O2 0.97 2.46 3.126(3) 125.2 3_655
C8 H8 O8 0.98 2.30 3.235(2) 158.7 6_656
C8 H8 O8 0.98 2.30 3.235(2) 158.7 6_656
C12 H12B O2 0.97 2.46 3.126(3) 125.2 3_655
C8 H8 O8 0.98 2.30 3.235(2) 158.7 6_656
C12 H12B O2 0.97 2.46 3.126(3) 125.2 3_655
C8 H8 O8 0.98 2.30 3.235(2) 158.7 6_656
C12 H12B O2 0.97 2.46 3.126(3) 125.2 3_655

loop_
_geom_torsion_atom_site_label_1
_geom_torsion_atom_site_label_2
_geom_torsion_atom_site_label_3
_geom_torsion_atom_site_label_4
_geom_torsion
C8 O5 Si1 C28 38.87(18)
C8 O5 Si1 C30 159.89(17)
C8 O5 Si1 C29 -82.56(18)
Si1 O5 C8 C9 117.63(16)
Si1 O5 C8 C7 -117.84(15)
C10 C9 C8 O5 -8.7(3)
C4 C9 C8 O5 174.40(16)
C10 C9 C8 C7 -131.58(18)
C4 C9 C8 C7 51.6(2)
C10 C9 C4 C3 1.6(3)
C8 C9 C4 C3 178.55(16)
C10 C9 C4 C5 174.87(18)
C8 C9 C4 C5 -8.2(3)
C3 C4 C5 C6 124.2(2)
C9 C4 C5 C6 -48.4(2)
C11 C6 C5 C4 -168.13(17)
C7 C6 C5 C4 64.2(2)
C11 C6 C7 C14 -25.3(2)
C5 C6 C7 C14 102.56(19)
C11 C6 C7 C20 90.4(2)
C5 C6 C7 C20 -141.71(16)
C11 C6 C7 C8 -150.40(17)
C5 C6 C7 C8 -22.5(2)
O5 C8 C7 C14 73.23(19)
C9 C8 C7 C14 -162.34(15)
O5 C8 C7 C20 -36.8(2)
C9 C8 C7 C20 87.62(18)
O5 C8 C7 C6 -157.53(15)
C9 C8 C7 C6 -33.1(2)
C4 C9 C10 C1 -2.0(3)
C8 C9 C10 C1 -178.74(17)
C9 C10 C1 C2 0.3(3)
C9 C10 C1 N1 178.29(17)
O1 N1 C1 C2 -15.1(3)
O2 N1 C1 C2 163.4(2)
O1 N1 C1 C10 166.74(18)
O2 N1 C1 C10 -14.7(3)
C9 C4 C3 C2 0.5(3)
C5 C4 C3 C2 -171.97(19)
C9 C4 C3 N2 -177.45(17)
C5 C4 C3 N2 10.0(3)
O3 N2 C3 C2 33.6(3)
O4 N2 C3 C2 -143.90(19)
O3 N2 C3 C4 -148.28(19)
O4 N2 C3 C4 34.2(3)
C10 C1 C2 C3 1.7(3)
N1 C1 C2 C3 -176.29(17)
C4 C3 C2 C1 -2.2(3)
N2 C3 C2 C1 175.92(17)
C12 O7 C11 O6 -3.7(3)
C12 O7 C11 C6 177.56(16)
C5 C6 C11 O6 -11.9(3)
C7 C6 C11 O6 116.2(2)
C5 C6 C11 O7 166.87(17)
C7 C6 C11 O7 -65.1(2)
C11 O7 C12 C13 -81.0(2)
C20 N3 C19 C18 177.24(19)
C21 N3 C19 C18 -2.2(3)
C20 N3 C19 C14 -1.3(2)
C21 N3 C19 C14 179.25(17)
C19 N3 C20 O8 -175.17(19)
C21 N3 C20 O8 4.3(3)
C19 N3 C20 C7 5.5(2)
C21 N3 C20 C7 -175.05(17)
C14 C7 C20 O8 173.53(18)
C6 C7 C20 O8 48.9(3)
C8 C7 C20 O8 -71.6(2)
C14 C7 C20 N3 -7.11(19)
C6 C7 C20 N3 -131.71(16)
C8 C7 C20 N3 107.79(17)
C14 C19 C18 C17 1.4(3)
N3 C19 C18 C17 -176.93(19)
C19 C18 C17 C16 -0.5(3)
C16 C15 C14 C19 -0.5(3)
C16 C15 C14 C7 -178.90(19)
C18 C19 C14 C15 -1.0(3)
N3 C19 C14 C15 177.67(17)
C18 C19 C14 C7 177.79(18)
N3 C19 C14 C7 -3.6(2)
C20 C7 C14 C15 -175.1(2)
C6 C7 C14 C15 -54.7(3)
C8 C7 C14 C15 70.9(2)
C20 C7 C14 C19 6.36(19)
C6 C7 C14 C19 126.77(17)
C8 C7 C14 C19 -107.64(18)
C18 C17 C16 C15 -0.9(3)
C14 C15 C16 C17 1.4(3)
C23 C22 C27 C26 0.2(3)
C21 C22 C27 C26 -178.7(2)
C27 C22 C23 C24 0.8(3)
C21 C22 C23 C24 179.78(19)
C25 C24 C23 C22 -1.2(3)
C20 N3 C21 C22 -116.1(2)
C19 N3 C21 C22 63.3(3)
C23 C22 C21 N3 30.2(3)
C27 C22 C21 N3 -150.85(19)
C23 C24 C25 C26 0.5(3)
C24 C25 C26 C27 0.6(3)
C22 C27 C26 C25 -0.9(3)
